data_4344391
loop_
_publ_author_name
'Langley, Stuart K.'
'Wielechowski, Daniel P.'
'Chilton, Nicholas F.'
'Moubaraki, Boujemaa'
'Murray, Keith S.'

_publ_section_title
;
 A Family of {Cr(III)2Ln(III)2} Butterfly Complexes: Effect of the
 Lanthanide Ion on the Single-Molecule Magnet Properties.
;
_journal_issue 21
_journal_name_full 'Inorganic chemistry'
_journal_page_first 10497
_journal_page_last 10503
_journal_paper_doi 10.1021/acs.inorgchem.5b01999
_journal_volume 54
_journal_year 2015
_chemical_formula_sum 'C44 H60 Cr2 N4 Nd2 O24'
_chemical_formula_weight 1421.44
_chemical_name_systematic
; 
 ? 
;
_space_group_IT_number 14
_symmetry_cell_setting monoclinic
_symmetry_space_group_name_Hall '-P 2yn'
_symmetry_space_group_name_H-M 'P 1 21/n 1'
_atom_sites_solution_hydrogens geom
_atom_sites_solution_primary direct
_atom_sites_solution_secondary difmap
_audit_creation_method SHELXL-97
_cell_angle_alpha 90.00
_cell_angle_beta 95.7520(10)
_cell_angle_gamma 90.00
_cell_formula_units_Z 2
_cell_length_a 8.0857(4)
_cell_length_b 18.2300(8)
_cell_length_c 17.9242(9)
_cell_measurement_reflns_used 7903
_cell_measurement_temperature 123(2)
_cell_measurement_theta_max 29.84
_cell_measurement_theta_min 2.15
_cell_volume 2628.8(2)
_computing_cell_refinement 'Bruker Apex2 V2.0'
_computing_data_collection 'Bruker Apex2 V2.0'
_computing_data_reduction 'Bruker Apex2 V2.0'
_computing_molecular_graphics X-Seed
_computing_publication_material CIFTAB
_computing_structure_refinement 'SHELXL-97 (Sheldrick, 1997)'
_computing_structure_solution 'SHELXS-97 (Sheldrick, 1990)'
_diffrn_ambient_temperature 123(2)
_diffrn_measured_fraction_theta_full 0.995
_diffrn_measured_fraction_theta_max 0.995
_diffrn_measurement_device_type 'APEX X8'
_diffrn_measurement_method 'scans in phi and omega'
_diffrn_radiation_monochromator graphite
_diffrn_radiation_source 'fine-focus sealed tube'
_diffrn_radiation_type MoK\a
_diffrn_radiation_wavelength 0.71073
_diffrn_reflns_av_R_equivalents 0.0312
_diffrn_reflns_av_sigmaI/netI 0.0342
_diffrn_reflns_limit_h_max 11
_diffrn_reflns_limit_h_min -11
_diffrn_reflns_limit_k_max 26
_diffrn_reflns_limit_k_min -26
_diffrn_reflns_limit_l_max 25
_diffrn_reflns_limit_l_min -25
_diffrn_reflns_number 27926
_diffrn_reflns_theta_full 30.62
_diffrn_reflns_theta_max 30.62
_diffrn_reflns_theta_min 2.54
_exptl_absorpt_coefficient_mu 2.432
_exptl_absorpt_correction_T_max 0.784
_exptl_absorpt_correction_T_min 0.563
_exptl_absorpt_correction_type multi-scan
_exptl_absorpt_process_details SADABS
_exptl_crystal_colour purple
_exptl_crystal_density_diffrn 1.796
_exptl_crystal_density_method 'not measured'
_exptl_crystal_description block
_exptl_crystal_F_000 1424
_exptl_crystal_size_max 0.5
_exptl_crystal_size_mid 0.2
_exptl_crystal_size_min 0.1
_refine_diff_density_max 3.163
_refine_diff_density_min -1.958
_refine_diff_density_rms 0.200
_refine_ls_extinction_method none
_refine_ls_goodness_of_fit_ref 1.052
_refine_ls_hydrogen_treatment mixed
_refine_ls_matrix_type full
_refine_ls_number_parameters 350
_refine_ls_number_reflns 8079
_refine_ls_number_restraints 1
_refine_ls_restrained_S_all 1.052
_refine_ls_R_factor_all 0.0758
_refine_ls_R_factor_gt 0.0590
_refine_ls_shift/su_max 0.001
_refine_ls_shift/su_mean 0.000
_refine_ls_structure_factor_coef Fsqd
_refine_ls_weighting_details 'calc w=1/[\s^2^(Fo^2^)+(0.0762P)^2^+16.7800P] where P=(Fo^2^+2Fc^2^)/3'
_refine_ls_weighting_scheme calc
_refine_ls_wR_factor_gt 0.1476
_refine_ls_wR_factor_ref 0.1615
_reflns_number_gt 6441
_reflns_number_total 8079
_reflns_threshold_expression >2sigma(I)
_cod_data_source_file ic5b01999_si_003.cif
_cod_data_source_block c:\x-seed\cr2nd2~1\p21n
_cod_depositor_comments 'Adding full bibliography for 4344389--4344394.cif.'
_cod_original_sg_symbol_H-M p21/n
_cod_database_code 4344391

loop_
_symmetry_equiv_pos_as_xyz
'x, y, z'
'-x+1/2, y+1/2, -z+1/2'
'-x, -y, -z'
'x-1/2, -y-1/2, z-1/2'

loop_
_atom_site_label
_atom_site_type_symbol
_atom_site_fract_x
_atom_site_fract_y
_atom_site_fract_z
_atom_site_U_iso_or_equiv
_atom_site_adp_type
_atom_site_occupancy
_atom_site_symmetry_multiplicity
_atom_site_calc_flag
_atom_site_refinement_flags
Nd1 Nd 0.44403(3) 0.942047(14) 0.099197(14) 0.02473(9) Uani 1 1 d .
Cr1 Cr 0.46092(11) 0.87645(4) -0.07853(4) 0.02559(18) Uani 1 1 d .
O2 O 0.6479(5) 0.9347(2) -0.1030(2) 0.0297(8) Uani 1 1 d .
O1 O 0.3664(4) 0.9671(2) -0.04138(19) 0.0233(7) Uani 1 1 d .
O5 O 0.3395(5) 0.8859(2) -0.1795(2) 0.0340(8) Uani 1 1 d .
O6 O 0.2771(6) 0.8105(2) -0.0549(2) 0.0425(11) Uani 1 1 d .
O7 O 0.2272(6) 0.8522(3) 0.0580(2) 0.0457(12) Uani 1 1 d .
O3 O 0.5681(6) 0.8584(2) 0.0218(2) 0.0350(9) Uani 1 1 d .
C8 C 0.3200(8) 0.9423(3) -0.2204(3) 0.0343(12) Uani 1 1 d .
O11 O 0.2124(8) 0.9518(3) 0.1814(3) 0.0574(14) Uani 1 1 d .
O4 O 0.3954(7) 1.0016(3) -0.2085(2) 0.0479(12) Uani 1 1 d .
C16 C 0.1256(8) 0.7347(3) 0.0196(4) 0.0374(13) Uani 1 1 d .
C17 C 0.1026(9) 0.6824(3) -0.0377(4) 0.0446(15) Uani 1 1 d .
H17 H 0.1427 0.6910 -0.0837 0.053 Uiso 1 1 calc R
C9 C 0.1934(8) 0.9358(4) -0.2878(4) 0.0454(17) Uani 1 1 d .
C1 C 0.1927(7) 0.9843(4) -0.0577(4) 0.0409(14) Uani 1 1 d .
H1A H 0.1404 0.9475 -0.0904 0.061 Uiso 1 1 calc R
H1B H 0.1813 1.0313 -0.0816 0.061 Uiso 1 1 calc R
H1C H 0.1406 0.9853 -0.0118 0.061 Uiso 1 1 calc R
C15 C 0.2159(8) 0.8049(3) 0.0075(3) 0.0381(13) Uani 1 1 d .
N1 N 0.6064(9) 0.7866(3) -0.1087(3) 0.0479(14) Uani 1 1 d .
C18 C 0.0188(10) 0.6171(4) -0.0251(6) 0.060(2) Uani 1 1 d .
H18 H 0.0013 0.5824 -0.0631 0.072 Uiso 1 1 calc R
C4 C 0.6308(13) 0.7441(4) -0.0365(5) 0.064(2) Uani 1 1 d .
H4A H 0.7207 0.7092 -0.0390 0.077 Uiso 1 1 calc R
H4B H 0.5304 0.7169 -0.0297 0.077 Uiso 1 1 calc R
O8 O 0.7005(12) 0.8637(5) 0.1771(5) 0.095(3) Uani 1 1 d .
C3 C 0.7605(10) 0.8192(4) -0.1327(5) 0.0557(19) Uani 1 1 d .
H3A H 0.8542 0.7877 -0.1169 0.067 Uiso 1 1 calc R
H3B H 0.7513 0.8226 -0.1869 0.067 Uiso 1 1 calc R
C20 C -0.0150(11) 0.6558(5) 0.1005(6) 0.064(2) Uani 1 1 d .
H20 H -0.0544 0.6468 0.1466 0.077 Uiso 1 1 calc R
C6 C 0.5119(12) 0.7438(4) -0.1714(5) 0.059(2) Uani 1 1 d .
H6A H 0.4054 0.7292 -0.1557 0.071 Uiso 1 1 calc R
H6B H 0.4906 0.7755 -0.2148 0.071 Uiso 1 1 calc R
C21 C 0.0669(8) 0.7211(4) 0.0885(4) 0.0456(15) Uani 1 1 d .
H21 H 0.0824 0.7558 0.1266 0.055 Uiso 1 1 calc R
O9 O 0.4572(12) 0.8427(4) 0.1984(4) 0.093(2) Uani 1 1 d .
C14 C 0.1016(9) 0.8711(5) -0.2985(4) 0.059(2) Uani 1 1 d .
H14 H 0.1197 0.8322 -0.2651 0.070 Uiso 1 1 calc R
N2 N 0.5978(14) 0.8368(5) 0.2194(6) 0.083(3) Uani 1 1 d .
C19 C -0.0377(11) 0.6044(4) 0.0439(7) 0.072(3) Uani 1 1 d .
H19 H -0.0918 0.5606 0.0523 0.087 Uiso 1 1 calc R
C2 C 0.7895(9) 0.8919(4) -0.1004(5) 0.0551(19) Uani 1 1 d .
H2A H 0.8352 0.8867 -0.0485 0.066 Uiso 1 1 calc R
H2B H 0.8716 0.9169 -0.1270 0.066 Uiso 1 1 calc R
C10 C 0.1696(10) 0.9948(6) -0.3373(4) 0.060(2) Uani 1 1 d .
H10 H 0.2325 1.0375 -0.3304 0.072 Uiso 1 1 calc R
C13 C -0.0173(11) 0.8658(8) -0.3598(6) 0.086(4) Uani 1 1 d .
H13 H -0.0784 0.8228 -0.3679 0.103 Uiso 1 1 calc R
C12 C -0.0446(13) 0.9229(9) -0.4079(6) 0.100(5) Uani 1 1 d .
H12 H -0.1261 0.9188 -0.4482 0.120 Uiso 1 1 calc R
C11 C 0.0464(12) 0.9872(8) -0.3983(5) 0.086(4) Uani 1 1 d .
H11 H 0.0261 1.0255 -0.4323 0.103 Uiso 1 1 calc R
C7 C 0.6021(14) 0.6764(5) -0.1941(5) 0.069(3) Uani 1 1 d .
H7A H 0.7193 0.6871 -0.1954 0.083 Uiso 1 1 calc R
H7B H 0.5917 0.6374 -0.1580 0.083 Uiso 1 1 calc R
C5 C 0.6713(12) 0.7952(4) 0.0295(4) 0.061(2) Uani 1 1 d .
H5A H 0.6542 0.7698 0.0757 0.073 Uiso 1 1 calc R
H5B H 0.7871 0.8098 0.0320 0.073 Uiso 1 1 calc R
O12 O 0.5304(9) 0.6538(4) -0.2669(3) 0.0728(18) Uani 1 1 d .
H12A H 0.4288 0.6551 -0.2683 0.087 Uiso 1 1 calc R
C22 C 0.2342(13) 0.9934(6) 0.2510(5) 0.076(3) Uani 1 1 d .
H22A H 0.3050 0.9666 0.2877 0.114 Uiso 1 1 calc RD
H22B H 0.1280 1.0011 0.2694 0.114 Uiso 1 1 calc R
H22C H 0.2842 1.0399 0.2421 0.114 Uiso 1 1 calc R
O10 O 0.6587(18) 0.8119(7) 0.2802(5) 0.161(6) Uani 1 1 d .
H36 H 0.309(8) 0.913(3) 0.197(2) 0.029(16) Uiso 1 1 d D

loop_
_atom_site_aniso_label
_atom_site_aniso_U_11
_atom_site_aniso_U_22
_atom_site_aniso_U_33
_atom_site_aniso_U_23
_atom_site_aniso_U_13
_atom_site_aniso_U_12
Nd1 0.03169(16) 0.02509(14) 0.01753(13) 0.00081(9) 0.00306(9) -0.00455(10)
Cr1 0.0328(4) 0.0237(4) 0.0212(4) -0.0028(3) 0.0076(3) -0.0050(3)
O2 0.0272(18) 0.0324(19) 0.0307(19) -0.0038(14) 0.0093(15) -0.0023(15)
O1 0.0189(15) 0.0290(16) 0.0216(15) -0.0027(13) -0.0001(12) -0.0011(13)
O5 0.038(2) 0.038(2) 0.0256(18) -0.0080(15) 0.0043(15) -0.0106(17)
O6 0.061(3) 0.036(2) 0.032(2) -0.0060(17) 0.0159(19) -0.024(2)
O7 0.055(3) 0.051(3) 0.034(2) -0.0094(19) 0.019(2) -0.030(2)
O3 0.049(2) 0.0268(18) 0.0290(19) 0.0044(15) 0.0044(17) 0.0113(17)
C8 0.036(3) 0.044(3) 0.022(2) -0.009(2) -0.002(2) 0.001(2)
O11 0.065(4) 0.061(3) 0.052(3) -0.004(2) 0.034(3) -0.010(3)
O4 0.071(3) 0.041(2) 0.027(2) 0.0020(17) -0.018(2) -0.010(2)
C16 0.033(3) 0.033(3) 0.045(3) 0.011(2) 0.001(2) -0.012(2)
C17 0.043(4) 0.027(3) 0.063(4) 0.002(3) 0.002(3) -0.007(2)
C9 0.038(3) 0.066(4) 0.030(3) -0.024(3) -0.008(2) 0.011(3)
C1 0.025(3) 0.057(4) 0.040(3) -0.008(3) -0.000(2) -0.001(3)
C15 0.045(3) 0.034(3) 0.036(3) -0.001(2) 0.008(2) -0.019(3)
N1 0.073(4) 0.031(2) 0.044(3) -0.007(2) 0.023(3) 0.009(3)
C18 0.045(4) 0.028(3) 0.106(7) 0.000(4) 0.003(4) -0.011(3)
C4 0.104(7) 0.033(3) 0.061(5) 0.007(3) 0.032(5) 0.031(4)
O8 0.101(6) 0.103(6) 0.075(5) -0.022(5) -0.021(5) 0.039(5)
C3 0.058(5) 0.050(4) 0.064(5) -0.003(3) 0.033(4) 0.014(3)
C20 0.059(5) 0.049(4) 0.089(7) 0.027(4) 0.030(4) -0.003(4)
C6 0.078(6) 0.042(4) 0.060(5) -0.018(3) 0.020(4) -0.002(4)
C21 0.039(3) 0.042(3) 0.057(4) 0.018(3) 0.013(3) -0.006(3)
O9 0.130(7) 0.070(4) 0.077(5) 0.034(4) -0.003(5) 0.013(5)
C14 0.043(4) 0.083(6) 0.049(4) -0.040(4) -0.001(3) 0.002(4)
N2 0.095(7) 0.049(4) 0.100(7) -0.001(4) -0.015(6) 0.036(5)
C19 0.055(5) 0.036(4) 0.130(9) 0.028(5) 0.031(5) -0.009(3)
C2 0.040(4) 0.049(4) 0.078(6) -0.000(4) 0.016(4) 0.006(3)
C10 0.060(5) 0.094(6) 0.026(3) -0.016(3) -0.006(3) 0.021(4)
C13 0.042(4) 0.140(10) 0.073(6) -0.066(7) -0.017(4) 0.006(5)
C12 0.065(6) 0.167(13) 0.059(6) -0.061(7) -0.034(5) 0.025(7)
C11 0.067(6) 0.150(11) 0.035(4) -0.023(5) -0.018(4) 0.043(7)
C7 0.097(7) 0.042(4) 0.073(6) -0.008(4) 0.029(5) 0.020(4)
C5 0.095(6) 0.044(4) 0.045(4) 0.014(3) 0.013(4) 0.041(4)
O12 0.094(5) 0.073(4) 0.056(3) -0.026(3) 0.030(3) 0.015(4)
C22 0.088(7) 0.081(6) 0.067(6) -0.021(5) 0.045(5) -0.023(5)
O10 0.241(13) 0.168(10) 0.066(5) 0.041(6) -0.028(7) 0.104(10)

loop_
_atom_type_symbol
_atom_type_description
_atom_type_scat_dispersion_real
_atom_type_scat_dispersion_imag
_atom_type_scat_source
C C 0.0033 0.0016 'International Tables Vol C Tables 4.2.6.8 and 6.1.1.4'
H H 0.0000 0.0000 'International Tables Vol C Tables 4.2.6.8 and 6.1.1.4'
N N 0.0061 0.0033 'International Tables Vol C Tables 4.2.6.8 and 6.1.1.4'
O O 0.0106 0.0060 'International Tables Vol C Tables 4.2.6.8 and 6.1.1.4'
Cr Cr 0.3209 0.6236 'International Tables Vol C Tables 4.2.6.8 and 6.1.1.4'
Nd Nd -0.1943 3.0179 'International Tables Vol C Tables 4.2.6.8 and 6.1.1.4'

loop_
_geom_angle_atom_site_label_1
_geom_angle_atom_site_label_2
_geom_angle_atom_site_label_3
_geom_angle
_geom_angle_site_symmetry_1
_geom_angle_site_symmetry_3
O3 Nd1 O2 141.73(13) . 3_675
O3 Nd1 O7 74.02(16) . .
O2 Nd1 O7 115.10(16) 3_675 .
O3 Nd1 O4 121.17(17) . 3_675
O2 Nd1 O4 73.94(15) 3_675 3_675
O7 Nd1 O4 145.05(16) . 3_675
O3 Nd1 O11 141.43(17) . .
O2 Nd1 O11 70.12(17) 3_675 .
O7 Nd1 O11 70.78(17) . .
O4 Nd1 O11 82.4(2) 3_675 .
O3 Nd1 O9 87.7(2) . .
O2 Nd1 O9 130.4(2) 3_675 .
O7 Nd1 O9 73.3(2) . .
O4 Nd1 O9 76.0(2) 3_675 .
O11 Nd1 O9 67.6(3) . .
O3 Nd1 O1 82.65(13) . 3_675
O2 Nd1 O1 66.31(12) 3_675 3_675
O7 Nd1 O1 138.73(13) . 3_675
O4 Nd1 O1 76.22(14) 3_675 3_675
O11 Nd1 O1 135.20(16) . 3_675
O9 Nd1 O1 140.0(2) . 3_675
O3 Nd1 O1 67.31(12) . .
O2 Nd1 O1 79.30(13) 3_675 .
O7 Nd1 O1 74.20(13) . .
O4 Nd1 O1 139.61(14) 3_675 .
O11 Nd1 O1 116.11(17) . .
O9 Nd1 O1 143.4(2) . .
O1 Nd1 O1 65.44(12) 3_675 .
O3 Nd1 O8 67.79(19) . .
O2 Nd1 O8 133.9(2) 3_675 .
O7 Nd1 O8 106.4(3) . .
O4 Nd1 O8 60.5(2) 3_675 .
O11 Nd1 O8 107.8(3) . .
O9 Nd1 O8 45.8(3) . .
O1 Nd1 O8 95.1(3) 3_675 .
O1 Nd1 O8 132.8(2) . .
O3 Nd1 H36 125.9(14) . .
O2 Nd1 H36 91.1(15) 3_675 .
O7 Nd1 H36 71.8(12) . .
O4 Nd1 H36 74.4(13) 3_675 .
O11 Nd1 H36 25.2(18) . .
O9 Nd1 H36 42.8(17) . .
O1 Nd1 H36 147.0(11) 3_675 .
O1 Nd1 H36 136.3(17) . .
O8 Nd1 H36 83.3(18) . .
O2 Cr1 O3 90.97(18) . .
O2 Cr1 O1 87.39(15) . .
O3 Cr1 O1 88.90(15) . .
O2 Cr1 O5 94.10(17) . .
O3 Cr1 O5 174.45(18) . .
O1 Cr1 O5 93.58(16) . .
O2 Cr1 O6 176.18(19) . .
O3 Cr1 O6 88.51(19) . .
O1 Cr1 O6 96.38(18) . .
O5 Cr1 O6 86.28(18) . .
O2 Cr1 N1 84.2(2) . .
O3 Cr1 N1 84.2(2) . .
O1 Cr1 N1 169.0(2) . .
O5 Cr1 N1 94.1(2) . .
O6 Cr1 N1 91.9(2) . .
O2 Cr1 Nd1 41.91(11) . 3_675
O3 Cr1 Nd1 100.32(13) . 3_675
O1 Cr1 Nd1 47.42(10) . 3_675
O5 Cr1 Nd1 84.99(12) . 3_675
O6 Cr1 Nd1 141.88(15) . 3_675
N1 Cr1 Nd1 125.64(18) . 3_675
C2 O2 Cr1 110.2(4) . .
C2 O2 Nd1 142.7(4) . 3_675
Cr1 O2 Nd1 105.05(16) . 3_675
C1 O1 Cr1 121.3(3) . .
C1 O1 Nd1 113.0(4) . 3_675
Cr1 O1 Nd1 97.98(14) . 3_675
C1 O1 Nd1 112.0(3) . .
Cr1 O1 Nd1 96.77(14) . .
Nd1 O1 Nd1 114.56(12) 3_675 .
C8 O5 Cr1 128.6(4) . .
C15 O6 Cr1 126.9(4) . .
C15 O7 Nd1 132.6(4) . .
C5 O3 Cr1 115.5(4) . .
C5 O3 Nd1 138.5(4) . .
Cr1 O3 Nd1 105.03(17) . .
O4 C8 O5 125.1(5) . .
O4 C8 C9 119.1(6) . .
O5 C8 C9 115.8(6) . .
C22 O11 Nd1 120.5(5) . .
C22 O11 H36 95.5(13) . .
Nd1 O11 H36 62(3) . .
C8 O4 Nd1 134.9(4) . 3_675
C21 C16 C17 119.9(6) . .
C21 C16 C15 119.8(6) . .
C17 C16 C15 120.3(6) . .
C18 C17 C16 119.5(7) . .
C18 C17 H17 120.2 . .
C16 C17 H17 120.2 . .
C10 C9 C14 121.7(7) . .
C10 C9 C8 119.2(7) . .
C14 C9 C8 119.1(7) . .
O1 C1 H1A 109.5 . .
O1 C1 H1B 109.5 . .
H1A C1 H1B 109.5 . .
O1 C1 H1C 109.5 . .
H1A C1 H1C 109.5 . .
H1B C1 H1C 109.5 . .
O7 C15 O6 125.2(5) . .
O7 C15 C16 119.0(5) . .
O6 C15 C16 115.7(5) . .
C3 N1 C4 114.4(7) . .
C3 N1 C6 111.6(6) . .
C4 N1 C6 112.7(7) . .
C3 N1 Cr1 105.6(4) . .
C4 N1 Cr1 101.9(4) . .
C6 N1 Cr1 109.7(5) . .
C19 C18 C17 119.7(8) . .
C19 C18 H18 120.1 . .
C17 C18 H18 120.1 . .
N1 C4 C5 110.8(6) . .
N1 C4 H4A 109.5 . .
C5 C4 H4A 109.5 . .
N1 C4 H4B 109.5 . .
C5 C4 H4B 109.5 . .
H4A C4 H4B 108.1 . .
N2 O8 Nd1 89.9(6) . .
C2 C3 N1 110.8(6) . .
C2 C3 H3A 109.5 . .
N1 C3 H3A 109.5 . .
C2 C3 H3B 109.5 . .
N1 C3 H3B 109.5 . .
H3A C3 H3B 108.1 . .
C19 C20 C21 119.9(8) . .
C19 C20 H20 120.1 . .
C21 C20 H20 120.1 . .
C7 C6 N1 113.6(8) . .
C7 C6 H6A 108.9 . .
N1 C6 H6A 108.9 . .
C7 C6 H6B 108.9 . .
N1 C6 H6B 108.9 . .
H6A C6 H6B 107.7 . .
C16 C21 C20 120.1(8) . .
C16 C21 H21 119.9 . .
C20 C21 H21 119.9 . .
N2 O9 Nd1 105.3(8) . .
C13 C14 C9 118.9(10) . .
C13 C14 H14 120.5 . .
C9 C14 H14 120.5 . .
O9 N2 O10 127.4(14) . .
O9 N2 O8 116.3(10) . .
O10 N2 O8 116.1(12) . .
C20 C19 C18 120.9(7) . .
C20 C19 H19 119.5 . .
C18 C19 H19 119.5 . .
O2 C2 C3 113.6(7) . .
O2 C2 H2A 108.8 . .
C3 C2 H2A 108.8 . .
O2 C2 H2B 108.8 . .
C3 C2 H2B 108.8 . .
H2A C2 H2B 107.7 . .
C9 C10 C11 117.3(10) . .
C9 C10 H10 121.4 . .
C11 C10 H10 121.4 . .
C12 C13 C14 120.4(11) . .
C12 C13 H13 119.8 . .
C14 C13 H13 119.8 . .
C13 C12 C11 121.3(8) . .
C13 C12 H12 119.3 . .
C11 C12 H12 119.3 . .
C12 C11 C10 120.3(11) . .
C12 C11 H11 119.8 . .
C10 C11 H11 119.8 . .
O12 C7 C6 108.5(8) . .
O12 C7 H7A 110.0 . .
C6 C7 H7A 110.0 . .
O12 C7 H7B 110.0 . .
C6 C7 H7B 110.0 . .
H7A C7 H7B 108.4 . .
O3 C5 C4 110.0(6) . .
O3 C5 H5A 109.7 . .
C4 C5 H5A 109.7 . .
O3 C5 H5B 109.7 . .
C4 C5 H5B 109.7 . .
H5A C5 H5B 108.2 . .
C7 O12 H12A 109.5 . .
O11 C22 H22A 109.5 . .
O11 C22 H22B 109.5 . .
H22A C22 H22B 109.5 . .
O11 C22 H22C 109.5 . .
H22A C22 H22C 109.5 . .
H22B C22 H22C 109.5 . .

loop_
_geom_bond_atom_site_label_1
_geom_bond_atom_site_label_2
_geom_bond_distance
_geom_bond_site_symmetry_2
Nd1 O3 2.352(4) .
Nd1 O2 2.369(4) 3_675
Nd1 O7 2.457(4) .
Nd1 O4 2.464(4) 3_675
Nd1 O11 2.503(5) .
Nd1 O9 2.533(7) .
Nd1 O1 2.547(4) 3_675
Nd1 O1 2.576(3) .
Nd1 O8 2.777(7) .
Nd1 H36 2.22(5) .
Cr1 O2 1.934(4) .
Cr1 O3 1.944(4) .
Cr1 O1 1.964(4) .
Cr1 O5 1.978(4) .
Cr1 O6 1.990(4) .
Cr1 N1 2.118(5) .
Cr1 Nd1 3.4254(8) 3_675
O2 C2 1.383(8) .
O2 Nd1 2.369(4) 3_675
O1 C1 1.440(7) .
O1 Nd1 2.547(4) 3_675
O5 C8 1.263(7) .
O6 C15 1.271(7) .
O7 C15 1.248(7) .
O3 C5 1.423(7) .
C8 O4 1.249(7) .
C8 C9 1.508(8) .
O11 C22 1.456(10) .
O11 H36 1.07(7) .
O4 Nd1 2.464(4) 3_675
C16 C21 1.388(9) .
C16 C17 1.400(10) .
C16 C15 1.501(8) .
C17 C18 1.399(9) .
C17 H17 0.9300 .
C9 C10 1.396(12) .
C9 C14 1.396(11) .
C1 H1A 0.9600 .
C1 H1B 0.9600 .
C1 H1C 0.9600 .
N1 C3 1.481(10) .
N1 C4 1.504(10) .
N1 C6 1.512(10) .
C18 C19 1.381(14) .
C18 H18 0.9300 .
C4 C5 1.516(12) .
C4 H4A 0.9700 .
C4 H4B 0.9700 .
O8 N2 1.278(14) .
C3 C2 1.456(11) .
C3 H3A 0.9700 .
C3 H3B 0.9700 .
C20 C19 1.380(15) .
C20 C21 1.390(10) .
C20 H20 0.9300 .
C6 C7 1.505(11) .
C6 H6A 0.9700 .
C6 H6B 0.9700 .
C21 H21 0.9300 .
O9 N2 1.166(12) .
C14 C13 1.389(11) .
C14 H14 0.9300 .
N2 O10 1.236(12) .
C19 H19 0.9300 .
C2 H2A 0.9700 .
C2 H2B 0.9700 .
C10 C11 1.410(10) .
C10 H10 0.9300 .
C13 C12 1.35(2) .
C13 H13 0.9300 .
C12 C11 1.39(2) .
C12 H12 0.9300 .
C11 H11 0.9300 .
C7 O12 1.434(12) .
C7 H7A 0.9700 .
C7 H7B 0.9700 .
C5 H5A 0.9700 .
C5 H5B 0.9700 .
O12 H12A 0.8200 .
C22 H22A 0.9600 .
C22 H22B 0.9600 .
C22 H22C 0.9600 .
